data_7150759
loop_
_publ_author_name
'Mateus, Pedro'
'Delgado, Rita'
'Brand\~ao, Paula'
'Carvalho, S\'ilvia'
'F\'elix, V\'itor'

_publ_section_title
;
 Selective recognition of tetrahedral dianions by a hexaaza cryptand
 receptor
;
_journal_issue 22
_journal_name_full 'Organic &amp; Biomolecular Chemistry'
_journal_page_first 4661
_journal_page_last 4673
_journal_paper_doi 10.1039/b912940e
_journal_volume 7
_journal_year 2009
_chemical_formula_sum 'C54 H109 N6 O27.5 S3'
_chemical_formula_weight 1378.65
_chemical_name_systematic
;
?
;
_space_group_IT_number 2
_symmetry_cell_setting triclinic
_symmetry_space_group_name_Hall '-P 1'
_symmetry_space_group_name_H-M 'P -1'
_atom_sites_solution_hydrogens geom
_atom_sites_solution_primary direct
_atom_sites_solution_secondary difmap
_audit_creation_method SHELXL-97
_cell_angle_alpha 99.510(2)
_cell_angle_beta 99.578(2)
_cell_angle_gamma 98.598(2)
_cell_formula_units_Z 2
_cell_length_a 12.5490(5)
_cell_length_b 15.0384(6)
_cell_length_c 19.0959(7)
_cell_measurement_temperature 150(2)
_cell_volume 3446.1(2)
_computing_cell_refinement 'Bruker SMART'
_computing_data_collection 'Bruker SMART'
_computing_data_reduction 'Bruker SAINT'
_computing_molecular_graphics 'PYMOL (DeLano Scientific LLC 2008)'
_computing_publication_material 'SHELXL-97 (Sheldrick, 1997)'
_computing_structure_refinement 'SHELXL-97 (Sheldrick, 1997)'
_computing_structure_solution 'SHELXS-97 (Sheldrick, 1990)'
_diffrn_ambient_temperature 150(2)
_diffrn_measured_fraction_theta_full 0.868
_diffrn_measured_fraction_theta_max 0.868
_diffrn_measurement_device_type CCD
_diffrn_measurement_method 'omega phi scans'
_diffrn_radiation_monochromator graphite
_diffrn_radiation_source 'fine-focus sealed tube'
_diffrn_radiation_type MoK\a
_diffrn_radiation_wavelength 0.71073
_diffrn_reflns_av_R_equivalents 0.0365
_diffrn_reflns_av_sigmaI/netI 0.0425
_diffrn_reflns_limit_h_max 17
_diffrn_reflns_limit_h_min -17
_diffrn_reflns_limit_k_max 20
_diffrn_reflns_limit_k_min -20
_diffrn_reflns_limit_l_max 26
_diffrn_reflns_limit_l_min -26
_diffrn_reflns_number 55623
_diffrn_reflns_theta_full 29.12
_diffrn_reflns_theta_max 29.12
_diffrn_reflns_theta_min 2.37
_diffrn_standards_interval_count 0.5
_diffrn_standards_interval_time 120
_exptl_absorpt_coefficient_mu 0.191
_exptl_absorpt_correction_T_max 0.9924
_exptl_absorpt_correction_T_min 0.9627
_exptl_absorpt_correction_type multi-scan
_exptl_crystal_colour clourless
_exptl_crystal_density_diffrn 1.329
_exptl_crystal_density_method 'not measured'
_exptl_crystal_description block
_exptl_crystal_F_000 1486
_exptl_crystal_size_max 0.20
_exptl_crystal_size_mid 0.10
_exptl_crystal_size_min 0.04
_refine_diff_density_max 1.342
_refine_diff_density_min -0.585
_refine_diff_density_rms 0.096
_refine_ls_extinction_method none
_refine_ls_goodness_of_fit_ref 1.040
_refine_ls_hydrogen_treatment constr
_refine_ls_matrix_type full
_refine_ls_number_parameters 935
_refine_ls_number_reflns 16070
_refine_ls_number_restraints 20
_refine_ls_restrained_S_all 1.047
_refine_ls_R_factor_all 0.1114
_refine_ls_R_factor_gt 0.0761
_refine_ls_shift/su_max 0.000
_refine_ls_shift/su_mean 0.000
_refine_ls_structure_factor_coef Fsqd
_refine_ls_weighting_details 'w=1/[\s^2^(Fo^2^)+(0.1362P)^2^+4.6118P] where P=(Fo^2^+2Fc^2^)/3'
_refine_ls_weighting_scheme calc
_refine_ls_wR_factor_gt 0.2188
_refine_ls_wR_factor_ref 0.2510
_reflns_number_gt 10951
_reflns_number_total 16070
_reflns_threshold_expression >2sigma(I)
_cod_data_source_file b912940e.txt
_cod_data_source_block referee
_cod_depositor_comments
;
The following automatic conversions were performed:

'_refine_ls_weighting_scheme' value 'calc
w=1/[\s^2^(Fo^2^)+(0.1362P)^2^+4.6118P] where P=(Fo^2^+2Fc^2^)/3' was
changed to 'calc'. New tag '_refine_ls_weighting_details' was
created. The value of the new tag was set to
'w=1/[\s^2^(Fo^2^)+(0.1362P)^2^+4.6118P] where P=(Fo^2^+2Fc^2^)/3'.

Automatic conversion script
Id: cif_fix_values 3143 2015-03-26 13:38:13Z robertas 
;
_cod_original_sg_symbol_H-M P-1
_cod_original_formula_sum 'C54 H109 N6 O27.50 S3'
_cod_database_code 7150759

loop_
_symmetry_equiv_pos_as_xyz
'x, y, z'
'-x, -y, -z'

loop_
_atom_site_label
_atom_site_type_symbol
_atom_site_fract_x
_atom_site_fract_y
_atom_site_fract_z
_atom_site_U_iso_or_equiv
_atom_site_adp_type
_atom_site_occupancy
_atom_site_calc_flag
_atom_site_refinement_flags
_atom_site_disorder_assembly
_atom_site_disorder_group
N1 N 0.7660(3) 0.1517(2) -0.01721(16) 0.0453(8) Uani 1 d . . .
H1A H 0.8157 0.1227 -0.0381 0.054 Uiso 1 calc R . .
H1B H 0.7912 0.1644 0.0321 0.054 Uiso 1 calc R . .
N2 N 0.6540(2) -0.28138(18) -0.08803(15) 0.0295(6) Uani 1 d . . .
H2A H 0.5874 -0.2822 -0.0738 0.035 Uiso 1 calc R . .
H2B H 0.6532 -0.2493 -0.1251 0.035 Uiso 1 calc R . .
N3 N 0.4866(2) -0.2849(2) -0.37273(16) 0.0355(6) Uani 1 d . . .
H3A H 0.4485 -0.2687 -0.3368 0.043 Uiso 1 calc R . .
H3B H 0.5548 -0.2478 -0.3609 0.043 Uiso 1 calc R . .
N4 N 0.5072(2) 0.1348(2) -0.32883(16) 0.0349(7) Uani 1 d . . .
H4A H 0.5093 0.1038 -0.2911 0.042 Uiso 1 calc R . .
H4B H 0.4357 0.1418 -0.3430 0.042 Uiso 1 calc R . .
N5 N 1.0117(2) 0.15622(18) -0.27272(15) 0.0294(6) Uani 1 d . . .
H5A H 0.9468 0.1209 -0.2992 0.035 Uiso 1 calc R . .
H5B H 1.0579 0.1664 -0.3044 0.035 Uiso 1 calc R . .
N6 N 0.9684(2) -0.28368(18) -0.27952(14) 0.0295(6) Uani 1 d . . .
H6A H 0.9392 -0.2538 -0.2433 0.035 Uiso 1 calc R . .
H6B H 1.0405 -0.2844 -0.2604 0.035 Uiso 1 calc R . .
C1 C 0.6586(4) 0.0881(3) -0.0338(2) 0.0492(11) Uani 1 d . . .
H1C H 0.6368 0.0650 -0.0867 0.059 Uiso 1 calc R . .
H1D H 0.6016 0.1212 -0.0181 0.059 Uiso 1 calc R . .
C2 C 0.6665(4) 0.0080(2) 0.00468(19) 0.0450(10) Uani 1 d . . .
C3 C 0.6360(3) 0.0131(2) 0.07183(18) 0.0385(8) Uani 1 d . . .
H3 H 0.6132 0.0666 0.0937 0.046 Uiso 1 calc R . .
C4 C 0.6394(3) -0.0612(3) 0.10670(19) 0.0411(9) Uani 1 d . . .
H4 H 0.6173 -0.0586 0.1521 0.049 Uiso 1 calc R . .
C5 C 0.6745(4) -0.1386(3) 0.0758(2) 0.0454(9) Uani 1 d . . .
H5 H 0.6754 -0.1889 0.0999 0.055 Uiso 1 calc R . .
C6 C 0.7086(3) -0.1436(3) 0.0094(2) 0.0394(8) Uani 1 d . . .
C7 C 0.7040(3) -0.0699(3) -0.02568(19) 0.0411(9) Uani 1 d . . .
H7 H 0.7266 -0.0724 -0.0709 0.049 Uiso 1 calc R . .
C8 C 0.7435(3) -0.2293(3) -0.0249(2) 0.0433(9) Uani 1 d . . .
H8A H 0.7571 -0.2685 0.0113 0.052 Uiso 1 calc R . .
H8B H 0.8126 -0.2129 -0.0422 0.052 Uiso 1 calc R . .
C9 C 0.6634(3) -0.3792(2) -0.11753(19) 0.0330(7) Uani 1 d . . .
H9A H 0.7279 -0.3955 -0.0883 0.040 Uiso 1 calc R . .
H9B H 0.5970 -0.4214 -0.1138 0.040 Uiso 1 calc R . .
C10 C 0.6758(3) -0.3899(2) -0.19578(18) 0.0285(7) Uani 1 d . . .
C11 C 0.5843(3) -0.3918(2) -0.24958(19) 0.0320(7) Uani 1 d . . .
C12 C 0.4712(3) -0.3931(2) -0.2298(2) 0.0384(8) Uani 1 d . . .
H12A H 0.4802 -0.3587 -0.1797 0.046 Uiso 1 calc R . .
H12B H 0.4273 -0.3615 -0.2624 0.046 Uiso 1 calc R . .
C13 C 0.4089(4) -0.4896(3) -0.2353(3) 0.0603(13) Uani 1 d . . .
H13A H 0.4012 -0.5245 -0.2845 0.072 Uiso 1 calc R . .
H13B H 0.3358 -0.4864 -0.2242 0.072 Uiso 1 calc R . .
H13C H 0.4494 -0.5199 -0.2007 0.072 Uiso 1 calc R . .
C14 C 0.5976(3) -0.3914(2) -0.32082(18) 0.0320(7) Uani 1 d . . .
C15 C 0.5000(3) -0.3838(3) -0.3768(2) 0.0395(8) Uani 1 d . . .
H15A H 0.5108 -0.4094 -0.4258 0.047 Uiso 1 calc R . .
H15B H 0.4325 -0.4201 -0.3683 0.047 Uiso 1 calc R . .
C16 C 0.4271(3) -0.2704(3) -0.44232(19) 0.0446(9) Uani 1 d . . .
H16A H 0.3570 -0.3149 -0.4569 0.054 Uiso 1 calc R . .
H16B H 0.4715 -0.2836 -0.4798 0.054 Uiso 1 calc R . .
C17 C 0.4024(3) -0.1751(3) -0.44069(17) 0.0367(8) Uani 1 d . . .
C18 C 0.2984(3) -0.1679(3) -0.47369(19) 0.0440(10) Uani 1 d . . .
H18 H 0.2434 -0.2215 -0.4903 0.053 Uiso 1 calc R . .
C19 C 0.2732(3) -0.0843(3) -0.4829(2) 0.0567(13) Uani 1 d . . .
H19 H 0.2021 -0.0804 -0.5073 0.068 Uiso 1 calc R . .
C20 C 0.3526(3) -0.0052(3) -0.4564(2) 0.0538(12) Uani 1 d . . .
H20 H 0.3356 0.0526 -0.4633 0.065 Uiso 1 calc R . .
C21 C 0.4563(3) -0.0102(3) -0.41981(18) 0.0350(8) Uani 1 d . . .
C22 C 0.4817(3) -0.0951(3) -0.41286(17) 0.0344(8) Uani 1 d . . .
H22 H 0.5531 -0.0993 -0.3892 0.041 Uiso 1 calc R . .
C23 C 0.5398(3) 0.0775(2) -0.39057(17) 0.0321(7) Uani 1 d . . .
H23A H 0.6127 0.0622 -0.3741 0.039 Uiso 1 calc R . .
H23B H 0.5457 0.1127 -0.4296 0.039 Uiso 1 calc R . .
C24 C 0.5781(3) 0.2292(2) -0.30138(19) 0.0338(7) Uani 1 d . . .
H24A H 0.5996 0.2535 -0.3431 0.041 Uiso 1 calc R . .
H24B H 0.5338 0.2708 -0.2788 0.041 Uiso 1 calc R . .
C25 C 0.6809(3) 0.2302(2) -0.24684(17) 0.0298(7) Uani 1 d . . .
C26 C 0.6728(3) 0.2306(2) -0.17404(19) 0.0342(8) Uani 1 d . . .
C27 C 0.5632(4) 0.2377(3) -0.1520(2) 0.0431(9) Uani 1 d . . .
H27A H 0.5570 0.2073 -0.1103 0.052 Uiso 1 calc R . .
H27B H 0.5026 0.2061 -0.1927 0.052 Uiso 1 calc R . .
C28 C 0.5534(4) 0.3390(3) -0.1314(3) 0.0578(12) Uani 1 d . . .
H28A H 0.6125 0.3698 -0.0905 0.069 Uiso 1 calc R . .
H28B H 0.4821 0.3429 -0.1177 0.069 Uiso 1 calc R . .
H28C H 0.5593 0.3688 -0.1729 0.069 Uiso 1 calc R . .
C29 C 0.7675(3) 0.2351(2) -0.12236(18) 0.0365(8) Uani 1 d . . .
C30 C 0.7622(4) 0.2414(2) -0.04324(19) 0.0451(10) Uani 1 d . . .
H30A H 0.6934 0.2624 -0.0349 0.054 Uiso 1 calc R . .
H30B H 0.8245 0.2883 -0.0139 0.054 Uiso 1 calc R . .
C31 C 0.8717(3) 0.2402(2) -0.14178(18) 0.0343(8) Uani 1 d . . .
C32 C 0.9760(4) 0.2555(2) -0.08449(19) 0.0435(9) Uani 1 d . . .
H32A H 1.0315 0.2248 -0.1050 0.052 Uiso 1 calc R . .
H32B H 0.9596 0.2279 -0.0430 0.052 Uiso 1 calc R . .
C33 C 1.0230(4) 0.3584(3) -0.0579(2) 0.0520(11) Uani 1 d . . .
H33A H 1.0386 0.3859 -0.0990 0.062 Uiso 1 calc R . .
H33B H 1.0910 0.3662 -0.0220 0.062 Uiso 1 calc R . .
H33C H 0.9692 0.3884 -0.0358 0.062 Uiso 1 calc R . .
C34 C 0.8795(3) 0.2392(2) -0.21473(17) 0.0291(7) Uani 1 d . . .
C35 C 0.7841(3) 0.2354(2) -0.26692(16) 0.0266(6) Uani 1 d . . .
C36 C 0.7954(3) 0.2460(2) -0.34309(17) 0.0282(7) Uani 1 d . . .
H36A H 0.7288 0.2113 -0.3778 0.034 Uiso 1 calc R . .
H36B H 0.8594 0.2201 -0.3555 0.034 Uiso 1 calc R . .
C37 C 0.8107(3) 0.3476(2) -0.3501(2) 0.0386(8) Uani 1 d . . .
H37A H 0.7457 0.3726 -0.3403 0.046 Uiso 1 calc R . .
H37B H 0.8203 0.3526 -0.3993 0.046 Uiso 1 calc R . .
H37C H 0.8757 0.3824 -0.3152 0.046 Uiso 1 calc R . .
C38 C 0.9887(3) 0.2473(2) -0.23769(18) 0.0314(7) Uani 1 d . . .
H38A H 1.0475 0.2744 -0.1948 0.038 Uiso 1 calc R . .
H38B H 0.9908 0.2895 -0.2723 0.038 Uiso 1 calc R . .
C39 C 1.0628(3) 0.1036(2) -0.21986(19) 0.0366(8) Uani 1 d . . .
H39A H 1.1288 0.1432 -0.1878 0.044 Uiso 1 calc R . .
H39B H 1.0099 0.0856 -0.1893 0.044 Uiso 1 calc R . .
C40 C 1.0946(3) 0.0192(2) -0.25864(18) 0.0314(7) Uani 1 d . . .
C41 C 1.0204(3) -0.0632(2) -0.27849(18) 0.0312(7) Uani 1 d . . .
H41 H 0.9493 -0.0660 -0.2670 0.037 Uiso 1 calc R . .
C42 C 1.0484(3) -0.1414(2) -0.31492(17) 0.0305(7) Uani 1 d . . .
C43 C 1.1532(3) -0.1373(2) -0.3299(2) 0.0362(8) Uani 1 d . . .
H43 H 1.1736 -0.1909 -0.3537 0.043 Uiso 1 calc R . .
C44 C 1.2286(3) -0.0555(3) -0.3104(2) 0.0405(8) Uani 1 d . . .
H44 H 1.3004 -0.0534 -0.3206 0.049 Uiso 1 calc R . .
C45 C 1.1989(3) 0.0227(2) -0.2763(2) 0.0391(8) Uani 1 d . . .
H45 H 1.2494 0.0791 -0.2647 0.047 Uiso 1 calc R . .
C46 C 0.9664(3) -0.2299(2) -0.33816(19) 0.0360(8) Uani 1 d . . .
H46A H 0.8917 -0.2162 -0.3515 0.043 Uiso 1 calc R . .
H46B H 0.9834 -0.2668 -0.3815 0.043 Uiso 1 calc R . .
C47 C 0.9067(3) -0.3822(2) -0.30192(18) 0.0295(7) Uani 1 d . . .
H47A H 0.9019 -0.4037 -0.3544 0.035 Uiso 1 calc R . .
H47B H 0.9474 -0.4220 -0.2756 0.035 Uiso 1 calc R . .
C48 C 0.7925(2) -0.3893(2) -0.28560(17) 0.0271(6) Uani 1 d . . .
C49 C 0.7018(3) -0.3891(2) -0.33981(17) 0.0296(7) Uani 1 d . . .
C50 C 0.7156(3) -0.3851(2) -0.41631(18) 0.0343(7) Uani 1 d . . .
H50A H 0.7897 -0.3505 -0.4150 0.041 Uiso 1 calc R . .
H50B H 0.6609 -0.3514 -0.4381 0.041 Uiso 1 calc R . .
C51 C 0.7015(4) -0.4799(3) -0.4642(2) 0.0456(9) Uani 1 d . . .
H51A H 0.7626 -0.5098 -0.4476 0.055 Uiso 1 calc R . .
H51B H 0.7008 -0.4734 -0.5145 0.055 Uiso 1 calc R . .
H51C H 0.6320 -0.5173 -0.4611 0.055 Uiso 1 calc R . .
C52 C 0.7803(3) -0.3885(2) -0.21325(17) 0.0271(6) Uani 1 d . . .
C53 C 0.8793(3) -0.3863(2) -0.15473(18) 0.0322(7) Uani 1 d . . .
H53A H 0.8726 -0.3463 -0.1095 0.039 Uiso 1 calc R . .
H53B H 0.9466 -0.3592 -0.1698 0.039 Uiso 1 calc R . .
C54 C 0.8907(3) -0.4811(3) -0.1397(2) 0.0439(9) Uani 1 d . . .
H54A H 0.8231 -0.5093 -0.1266 0.053 Uiso 1 calc R . .
H54B H 0.9528 -0.4755 -0.0996 0.053 Uiso 1 calc R . .
H54C H 0.9035 -0.5194 -0.1831 0.053 Uiso 1 calc R . .
S1 S 0.78879(6) 0.28994(5) 0.15649(4) 0.02608(18) Uani 1 d . . .
O11 O 0.8245(2) 0.3086(2) 0.23527(13) 0.0514(7) Uani 1 d . . .
O12 O 0.67420(19) 0.24352(18) 0.13588(16) 0.0473(7) Uani 1 d . . .
O13 O 0.85877(19) 0.23103(18) 0.12476(14) 0.0394(6) Uani 1 d . . .
O14 O 0.8013(3) 0.37688(19) 0.13120(18) 0.0547(8) Uani 1 d . . .
S2 S 0.72695(6) -0.14332(5) -0.23674(4) 0.02722(19) Uani 1 d . . .
O21 O 0.63855(19) -0.17889(16) -0.20088(13) 0.0337(5) Uani 1 d . . .
O22 O 0.7438(2) -0.04171(15) -0.22224(13) 0.0337(5) Uani 1 d . . .
O23 O 0.82899(19) -0.17276(16) -0.20731(13) 0.0348(5) Uani 1 d . . .
O24 O 0.6957(2) -0.17703(17) -0.31572(12) 0.0355(5) Uani 1 d . . .
S31 S 0.73380(10) 0.75569(9) 0.35720(9) 0.0276(5) Uani 0.592(4) d PD A 1
O311 O 0.8570(4) 0.7852(6) 0.3608(5) 0.0372(19) Uani 0.592(4) d PD A 1
O321 O 0.7201(5) 0.6658(3) 0.3825(3) 0.0470(14) Uani 0.592(4) d PDU A 1
O331 O 0.6783(5) 0.7514(4) 0.2803(2) 0.0387(14) Uani 0.592(4) d PD A 1
O341 O 0.6871(3) 0.8223(3) 0.4049(2) 0.0440(11) Uani 0.592(4) d PD A 1
S32 S 0.74960(19) 0.73773(15) 0.31119(15) 0.0377(8) Uani 0.408(4) d PD A 2
O312 O 0.8440(8) 0.8090(9) 0.3607(9) 0.058(5) Uani 0.408(4) d PD A 2
O322 O 0.7121(7) 0.6719(5) 0.3594(4) 0.0374(18) Uani 0.408(4) d PDU A 2
O332 O 0.6572(7) 0.7881(7) 0.2880(6) 0.063(3) Uani 0.408(4) d PD A 2
O342 O 0.7814(5) 0.6860(4) 0.2449(3) 0.0470(18) Uani 0.408(4) d PD A 2
OW1 O 0.80866(19) 0.03546(16) -0.33900(12) 0.0339(5) Uani 1 d . . .
OW2 O 0.4617(2) -0.3070(2) -0.03930(16) 0.0517(7) Uani 1 d . . .
OW3 O 0.4657(2) 0.98532(17) 0.23114(13) 0.0394(6) Uani 1 d . . .
OW4 O 0.1062(3) 0.95133(19) 0.09628(14) 0.0521(7) Uani 1 d . . .
OW5 O 0.5763(2) 0.17394(18) 0.24877(15) 0.0427(6) Uani 1 d . . .
OW6 O 0.8956(2) 0.5410(2) 0.2333(2) 0.0650(10) Uani 1 d . . .
OW7 O 0.0123(3) 0.1168(3) 0.08400(18) 0.0769(11) Uani 1 d . . .
OW8 O 0.7682(4) 0.3704(3) 0.3673(2) 0.0811(12) Uani 1 d . . .
OW9 O 0.8666(4) 0.5570(3) 0.3793(2) 0.0836(11) Uani 1 d . . .
OW11 O 0.9314(8) 0.8245(7) 0.4979(4) 0.099(3) Uani 0.50 d P . .
OW12 O 1.0169(7) 0.7787(11) 0.4784(5) 0.148(6) Uani 0.50 d P . .
OW13 O 0.7480(4) 0.6490(3) 0.1650(3) 0.0332(10) Uani 0.50 d P B 1
OW14 O 0.7154(7) 0.6374(5) 0.1008(5) 0.082(2) Uani 0.50 d P C 2
OW15 O 0.2337(5) 0.1342(3) 0.4401(2) 0.0633(12) Uani 0.75 d P D 1
OW16 O 0.1407(15) 0.0865(13) 0.4637(8) 0.096(7) Uani 0.25 d P E 2
OW10 O 0.5115(4) 0.6167(4) 0.4150(3) 0.0416(12) Uani 0.50 d P . .
OW17 O 0.5829(6) 0.7455(5) 0.4460(4) 0.0662(17) Uani 0.50 d P . .
OW18 O 0.9661(10) 0.9700(16) 0.4703(10) 0.269(14) Uani 0.50 d P . .
OW19 O 1.0544(17) 0.6617(11) 0.5121(11) 0.077(7) Uani 0.25 d P F 1
OW20 O 1.0354(12) 0.6170(16) 0.5169(11) 0.092(8) Uani 0.25 d P G 2
OW21 O 0.7812(6) 0.4718(5) 0.0275(4) 0.0676(18) Uani 0.50 d P . .
OW22 O 0.6632(8) 0.4892(5) 0.0594(4) 0.091(3) Uani 0.50 d P H 1
OW23 O 0.5442(7) 0.4913(5) 0.0203(4) 0.079(2) Uani 0.50 d P . 2

loop_
_atom_site_aniso_label
_atom_site_aniso_U_11
_atom_site_aniso_U_22
_atom_site_aniso_U_33
_atom_site_aniso_U_23
_atom_site_aniso_U_13
_atom_site_aniso_U_12
N1 0.091(3) 0.0246(15) 0.0268(14) 0.0079(11) 0.0206(15) 0.0184(16)
N2 0.0293(13) 0.0243(14) 0.0358(14) 0.0024(11) 0.0095(11) 0.0083(11)
N3 0.0278(13) 0.0377(17) 0.0354(14) -0.0049(12) 0.0007(11) 0.0077(12)
N4 0.0311(13) 0.0387(17) 0.0488(17) 0.0257(14) 0.0218(12) 0.0150(12)
N5 0.0296(13) 0.0227(14) 0.0345(14) 0.0028(11) 0.0047(10) 0.0054(11)
N6 0.0294(13) 0.0259(14) 0.0307(13) 0.0000(11) 0.0076(10) 0.0007(11)
C1 0.093(3) 0.0252(19) 0.0310(17) 0.0068(14) 0.0151(19) 0.012(2)
C2 0.082(3) 0.0258(18) 0.0285(16) 0.0030(14) 0.0156(17) 0.0104(19)
C3 0.062(2) 0.0254(17) 0.0282(16) 0.0015(13) 0.0117(15) 0.0103(16)
C4 0.060(2) 0.037(2) 0.0300(16) 0.0099(15) 0.0163(16) 0.0085(18)
C5 0.068(3) 0.036(2) 0.0375(18) 0.0146(16) 0.0135(17) 0.0115(19)
C6 0.0433(19) 0.0320(19) 0.0400(18) 0.0043(15) 0.0036(15) 0.0060(16)
C7 0.055(2) 0.038(2) 0.0308(16) 0.0074(15) 0.0096(15) 0.0077(17)
C8 0.0415(19) 0.038(2) 0.048(2) 0.0063(16) 0.0035(16) 0.0086(16)
C9 0.0376(17) 0.0231(17) 0.0418(18) 0.0043(13) 0.0163(14) 0.0097(14)
C10 0.0320(15) 0.0157(15) 0.0380(16) 0.0014(12) 0.0116(13) 0.0047(12)
C11 0.0287(15) 0.0181(16) 0.0464(18) -0.0029(13) 0.0097(13) 0.0029(12)
C12 0.0299(16) 0.0310(19) 0.053(2) -0.0034(16) 0.0152(15) 0.0066(14)
C13 0.040(2) 0.040(2) 0.101(4) 0.008(2) 0.028(2) -0.0003(18)
C14 0.0274(15) 0.0205(16) 0.0416(18) -0.0066(13) 0.0023(13) 0.0027(13)
C15 0.0310(16) 0.0324(19) 0.0459(19) -0.0080(15) -0.0006(14) 0.0031(14)
C16 0.051(2) 0.049(2) 0.0268(16) 0.0002(15) -0.0003(15) 0.0029(18)
C17 0.0380(17) 0.047(2) 0.0231(14) 0.0100(14) 0.0064(12) -0.0016(15)
C18 0.0335(17) 0.062(3) 0.0335(17) 0.0215(17) 0.0028(13) -0.0115(17)
C19 0.0290(18) 0.076(3) 0.062(2) 0.041(2) -0.0102(16) -0.0089(19)
C20 0.0305(17) 0.063(3) 0.071(3) 0.047(2) -0.0043(17) -0.0036(18)
C21 0.0255(15) 0.050(2) 0.0330(16) 0.0225(15) 0.0067(12) 0.0014(14)
C22 0.0275(15) 0.049(2) 0.0263(14) 0.0124(14) 0.0032(12) 0.0025(14)
C23 0.0261(14) 0.042(2) 0.0333(16) 0.0186(14) 0.0096(12) 0.0057(14)
C24 0.0396(17) 0.0330(18) 0.0416(18) 0.0201(15) 0.0222(14) 0.0163(15)
C25 0.0425(17) 0.0239(16) 0.0325(15) 0.0133(13) 0.0175(13) 0.0163(14)
C26 0.057(2) 0.0190(16) 0.0376(17) 0.0114(13) 0.0259(15) 0.0175(15)
C27 0.063(2) 0.034(2) 0.049(2) 0.0174(16) 0.0378(19) 0.0206(18)
C28 0.084(3) 0.042(2) 0.068(3) 0.019(2) 0.046(3) 0.034(2)
C29 0.069(2) 0.0208(16) 0.0281(15) 0.0088(12) 0.0190(16) 0.0188(16)
C30 0.091(3) 0.0224(17) 0.0303(17) 0.0085(13) 0.0242(18) 0.0189(19)
C31 0.056(2) 0.0184(16) 0.0302(16) 0.0044(12) 0.0083(15) 0.0132(15)
C32 0.070(3) 0.0298(19) 0.0294(16) 0.0030(14) -0.0002(16) 0.0193(18)
C33 0.076(3) 0.034(2) 0.0386(19) -0.0020(16) -0.0076(19) 0.019(2)
C34 0.0417(17) 0.0187(15) 0.0288(15) 0.0039(12) 0.0082(13) 0.0108(13)
C35 0.0394(16) 0.0190(15) 0.0275(14) 0.0078(12) 0.0147(12) 0.0116(13)
C36 0.0313(15) 0.0284(17) 0.0300(15) 0.0117(12) 0.0118(12) 0.0085(13)
C37 0.051(2) 0.0345(19) 0.0395(18) 0.0182(15) 0.0203(16) 0.0130(16)
C38 0.0363(16) 0.0206(16) 0.0352(16) 0.0019(12) 0.0045(13) 0.0053(13)
C39 0.0448(19) 0.0265(17) 0.0361(17) 0.0029(13) -0.0002(14) 0.0116(15)
C40 0.0337(16) 0.0243(16) 0.0352(16) 0.0060(13) 0.0007(13) 0.0085(13)
C41 0.0273(15) 0.0290(17) 0.0381(17) 0.0085(14) 0.0043(12) 0.0074(13)
C42 0.0305(15) 0.0253(17) 0.0338(16) 0.0057(13) 0.0012(12) 0.0051(13)
C43 0.0375(17) 0.0272(18) 0.0453(19) 0.0054(14) 0.0089(15) 0.0112(15)
C44 0.0293(16) 0.035(2) 0.060(2) 0.0114(17) 0.0098(15) 0.0105(15)
C45 0.0310(16) 0.0262(18) 0.055(2) 0.0065(15) -0.0011(15) 0.0020(14)
C46 0.0376(17) 0.0280(18) 0.0373(17) 0.0044(14) -0.0001(14) 0.0007(14)
C47 0.0292(15) 0.0230(16) 0.0352(16) -0.0004(12) 0.0098(12) 0.0042(13)
C48 0.0287(14) 0.0175(15) 0.0344(15) -0.0003(12) 0.0085(12) 0.0055(12)
C49 0.0323(15) 0.0172(15) 0.0353(16) -0.0040(12) 0.0058(13) 0.0028(13)
C50 0.0336(16) 0.0297(18) 0.0336(16) 0.0002(13) 0.0002(13) 0.0012(14)
C51 0.060(2) 0.038(2) 0.0327(17) -0.0055(15) 0.0047(16) 0.0059(18)
C52 0.0302(15) 0.0153(14) 0.0350(16) 0.0014(12) 0.0062(12) 0.0057(12)
C53 0.0351(16) 0.0304(18) 0.0325(16) 0.0048(13) 0.0079(13) 0.0107(14)
C54 0.055(2) 0.038(2) 0.046(2) 0.0104(16) 0.0129(17) 0.0241(18)
S1 0.0243(3) 0.0236(4) 0.0281(4) 0.0026(3) 0.0010(3) 0.0043(3)
O11 0.0531(16) 0.075(2) 0.0270(12) 0.0035(12) 0.0021(11) 0.0273(15)
O12 0.0251(12) 0.0375(15) 0.0704(18) 0.0006(13) -0.0002(11) -0.0007(11)
O13 0.0321(12) 0.0430(15) 0.0434(14) 0.0016(11) 0.0080(10) 0.0150(11)
O14 0.0579(17) 0.0365(15) 0.075(2) 0.0242(14) 0.0145(15) 0.0078(13)
S2 0.0293(4) 0.0227(4) 0.0293(4) 0.0019(3) 0.0058(3) 0.0069(3)
O21 0.0352(12) 0.0309(13) 0.0388(12) 0.0082(10) 0.0134(10) 0.0093(10)
O22 0.0435(13) 0.0214(12) 0.0378(12) 0.0035(9) 0.0105(10) 0.0102(10)
O23 0.0322(12) 0.0292(13) 0.0405(13) 0.0011(10) 0.0025(10) 0.0092(10)
O24 0.0398(13) 0.0351(13) 0.0296(11) 0.0011(10) 0.0060(9) 0.0073(11)
S31 0.0258(6) 0.0235(7) 0.0349(10) 0.0062(6) 0.0097(5) 0.0044(5)
O311 0.022(3) 0.039(5) 0.053(4) 0.005(3) 0.016(2) 0.007(3)
O321 0.049(2) 0.044(2) 0.049(2) 0.0124(17) 0.0083(17) 0.0114(15)
O331 0.029(3) 0.052(4) 0.033(2) 0.007(2) -0.002(2) 0.011(2)
O341 0.040(2) 0.045(3) 0.046(2) -0.004(2) 0.0063(19) 0.021(2)
S32 0.0377(12) 0.0287(12) 0.0471(18) 0.0016(10) 0.0211(11) -0.0005(9)
O312 0.030(4) 0.033(7) 0.107(10) -0.015(6) 0.024(5) 0.016(4)
O322 0.040(2) 0.034(2) 0.040(2) 0.0091(18) 0.0097(18) 0.0080(17)
O332 0.043(5) 0.059(8) 0.088(7) -0.005(5) 0.040(4) 0.010(4)
O342 0.043(4) 0.043(4) 0.053(4) -0.006(3) 0.025(3) 0.003(3)
OW1 0.0344(12) 0.0274(12) 0.0376(12) 0.0059(10) 0.0020(9) 0.0044(10)
OW2 0.0387(14) 0.064(2) 0.0535(17) 0.0067(14) 0.0137(12) 0.0123(13)
OW3 0.0579(16) 0.0327(13) 0.0399(13) 0.0169(11) 0.0244(11) 0.0195(12)
OW4 0.081(2) 0.0385(15) 0.0363(14) 0.0002(11) 0.0048(13) 0.0236(15)
OW5 0.0416(14) 0.0411(15) 0.0512(15) 0.0141(12) 0.0162(11) 0.0118(12)
OW6 0.0418(15) 0.0333(16) 0.121(3) 0.0050(17) 0.0331(17) 0.0028(13)
OW7 0.077(2) 0.097(3) 0.0515(19) -0.0099(18) -0.0100(16) 0.049(2)
OW8 0.127(3) 0.070(2) 0.081(2) 0.031(2) 0.071(2) 0.051(2)
OW9 0.097(3) 0.060(2) 0.103(3) 0.014(2) 0.032(2) 0.031(2)
OW11 0.099(7) 0.135(8) 0.044(4) -0.004(4) 0.018(4) -0.011(6)
OW12 0.049(5) 0.299(17) 0.082(6) 0.073(8) -0.027(4) -0.009(7)
OW13 0.031(2) 0.033(3) 0.034(2) 0.0014(19) 0.0109(19) 0.0003(19)
OW14 0.072(5) 0.063(5) 0.119(7) 0.021(5) 0.036(5) 0.015(4)
OW15 0.098(4) 0.050(3) 0.040(2) 0.0079(18) -0.003(2) 0.027(2)
OW16 0.091(11) 0.107(13) 0.064(9) -0.049(9) -0.047(9) 0.080(11)
OW10 0.041(3) 0.042(3) 0.046(3) 0.010(2) 0.024(2) 0.003(2)
OW17 0.062(4) 0.070(5) 0.069(4) 0.012(3) 0.021(3) 0.015(3)
OW18 0.076(7) 0.38(3) 0.226(17) -0.214(19) -0.043(9) 0.047(11)
OW19 0.084(12) 0.042(9) 0.083(11) -0.047(8) 0.052(9) -0.037(8)
OW20 0.028(7) 0.115(18) 0.089(13) -0.072(14) -0.001(7) -0.007(10)
OW21 0.068(4) 0.052(4) 0.084(5) 0.015(3) 0.026(4) 0.000(3)
OW22 0.117(7) 0.061(4) 0.069(5) 0.005(4) -0.044(5) 0.014(4)
OW23 0.112(7) 0.052(4) 0.074(5) -0.001(3) 0.017(4) 0.038(4)

loop_
_atom_type_symbol
_atom_type_description
_atom_type_scat_dispersion_real
_atom_type_scat_dispersion_imag
_atom_type_scat_source
C C 0.0033 0.0016 'International Tables Vol C Tables 4.2.6.8 and 6.1.1.4'
H H 0.0000 0.0000 'International Tables Vol C Tables 4.2.6.8 and 6.1.1.4'
N N 0.0061 0.0033 'International Tables Vol C Tables 4.2.6.8 and 6.1.1.4'
O O 0.0106 0.0060 'International Tables Vol C Tables 4.2.6.8 and 6.1.1.4'
S S 0.1246 0.1234 'International Tables Vol C Tables 4.2.6.8 and 6.1.1.4'

loop_
_geom_angle_atom_site_label_1
_geom_angle_atom_site_label_2
_geom_angle_atom_site_label_3
_geom_angle
_geom_angle_site_symmetry_1
_geom_angle_site_symmetry_3
_geom_angle_publ_flag
C1 N1 C30 114.2(3) . . ?
C1 N1 H1A 108.7 . . ?
C30 N1 H1A 108.7 . . ?
C1 N1 H1B 108.7 . . ?
C30 N1 H1B 108.7 . . ?
H1A N1 H1B 107.6 . . ?
C9 N2 C8 116.2(3) . . ?
C9 N2 H2A 108.2 . . ?
C8 N2 H2A 108.2 . . ?
C9 N2 H2B 108.2 . . ?
C8 N2 H2B 108.2 . . ?
H2A N2 H2B 107.4 . . ?
C16 N3 C15 111.4(3) . . ?
C16 N3 H3A 109.3 . . ?
C15 N3 H3A 109.3 . . ?
C16 N3 H3B 109.3 . . ?
C15 N3 H3B 109.3 . . ?
H3A N3 H3B 108.0 . . ?
C23 N4 C24 115.1(2) . . ?
C23 N4 H4A 108.5 . . ?
C24 N4 H4A 108.5 . . ?
C23 N4 H4B 108.5 . . ?
C24 N4 H4B 108.5 . . ?
H4A N4 H4B 107.5 . . ?
C39 N5 C38 114.0(3) . . ?
C39 N5 H5A 108.8 . . ?
C38 N5 H5A 108.8 . . ?
C39 N5 H5B 108.8 . . ?
C38 N5 H5B 108.8 . . ?
H5A N5 H5B 107.7 . . ?
C46 N6 C47 115.5(2) . . ?
C46 N6 H6A 108.4 . . ?
C47 N6 H6A 108.4 . . ?
C46 N6 H6B 108.4 . . ?
C47 N6 H6B 108.4 . . ?
H6A N6 H6B 107.5 . . ?
N1 C1 C2 110.2(4) . . ?
N1 C1 H1C 109.6 . . ?
C2 C1 H1C 109.6 . . ?
N1 C1 H1D 109.6 . . ?
C2 C1 H1D 109.6 . . ?
H1C C1 H1D 108.1 . . ?
C3 C2 C7 119.7(3) . . ?
C3 C2 C1 118.7(4) . . ?
C7 C2 C1 121.5(3) . . ?
C2 C3 C4 119.4(4) . . ?
C2 C3 H3 120.3 . . ?
C4 C3 H3 120.3 . . ?
C5 C4 C3 120.6(3) . . ?
C5 C4 H4 119.7 . . ?
C3 C4 H4 119.7 . . ?
C4 C5 C6 120.8(3) . . ?
C4 C5 H5 119.6 . . ?
C6 C5 H5 119.6 . . ?
C7 C6 C5 118.5(4) . . ?
C7 C6 C8 121.1(4) . . ?
C5 C6 C8 120.4(3) . . ?
C6 C7 C2 121.0(3) . . ?
C6 C7 H7 119.5 . . ?
C2 C7 H7 119.5 . . ?
C6 C8 N2 109.6(3) . . ?
C6 C8 H8A 109.8 . . ?
N2 C8 H8A 109.8 . . ?
C6 C8 H8B 109.8 . . ?
N2 C8 H8B 109.8 . . ?
H8A C8 H8B 108.2 . . ?
C10 C9 N2 110.5(3) . . ?
C10 C9 H9A 109.6 . . ?
N2 C9 H9A 109.6 . . ?
C10 C9 H9B 109.6 . . ?
N2 C9 H9B 109.6 . . ?
H9A C9 H9B 108.1 . . ?
C11 C10 C52 120.3(3) . . ?
C11 C10 C9 119.4(3) . . ?
C52 C10 C9 120.0(3) . . ?
C14 C11 C10 119.7(3) . . ?
C14 C11 C12 120.6(3) . . ?
C10 C11 C12 119.7(3) . . ?
C13 C12 C11 113.0(3) . . ?
C13 C12 H12A 109.0 . . ?
C11 C12 H12A 109.0 . . ?
C13 C12 H12B 109.0 . . ?
C11 C12 H12B 109.0 . . ?
H12A C12 H12B 107.8 . . ?
C12 C13 H13A 109.5 . . ?
C12 C13 H13B 109.5 . . ?
H13A C13 H13B 109.5 . . ?
C12 C13 H13C 109.5 . . ?
H13A C13 H13C 109.5 . . ?
H13B C13 H13C 109.5 . . ?
C11 C14 C49 121.3(3) . . ?
C11 C14 C15 118.9(3) . . ?
C49 C14 C15 119.5(3) . . ?
N3 C15 C14 110.8(3) . . ?
N3 C15 H15A 109.5 . . ?
C14 C15 H15A 109.5 . . ?
N3 C15 H15B 109.5 . . ?
C14 C15 H15B 109.5 . . ?
H15A C15 H15B 108.1 . . ?
N3 C16 C17 114.4(3) . . ?
N3 C16 H16A 108.6 . . ?
C17 C16 H16A 108.6 . . ?
N3 C16 H16B 108.6 . . ?
C17 C16 H16B 108.6 . . ?
H16A C16 H16B 107.6 . . ?
C18 C17 C22 119.3(4) . . ?
C18 C17 C16 117.1(3) . . ?
C22 C17 C16 123.4(3) . . ?
C19 C18 C17 120.9(3) . . ?
C19 C18 H18 119.5 . . ?
C17 C18 H18 119.5 . . ?
C18 C19 C20 119.6(3) . . ?
C18 C19 H19 120.2 . . ?
C20 C19 H19 120.2 . . ?
C21 C20 C19 120.6(4) . . ?
C21 C20 H20 119.7 . . ?
C19 C20 H20 119.7 . . ?
C22 C21 C20 119.3(3) . . ?
C22 C21 C23 121.7(3) . . ?
C20 C21 C23 119.0(3) . . ?
C21 C22 C17 120.3(3) . . ?
C21 C22 H22 119.9 . . ?
C17 C22 H22 119.9 . . ?
N4 C23 C21 111.0(3) . . ?
N4 C23 H23A 109.4 . . ?
C21 C23 H23A 109.4 . . ?
N4 C23 H23B 109.4 . . ?
C21 C23 H23B 109.4 . . ?
H23A C23 H23B 108.0 . . ?
C25 C24 N4 113.8(3) . . ?
C25 C24 H24A 108.8 . . ?
N4 C24 H24A 108.8 . . ?
C25 C24 H24B 108.8 . . ?
N4 C24 H24B 108.8 . . ?
H24A C24 H24B 107.7 . . ?
C35 C25 C26 119.9(3) . . ?
C35 C25 C24 121.1(3) . . ?
C26 C25 C24 118.8(3) . . ?
C29 C26 C25 119.7(3) . . ?
C29 C26 C27 121.2(3) . . ?
C25 C26 C27 118.7(3) . . ?
C26 C27 C28 110.0(3) . . ?
C26 C27 H27A 109.7 . . ?
C28 C27 H27A 109.7 . . ?
C26 C27 H27B 109.7 . . ?
C28 C27 H27B 109.7 . . ?
H27A C27 H27B 108.2 . . ?
C27 C28 H28A 109.5 . . ?
C27 C28 H28B 109.5 . . ?
H28A C28 H28B 109.5 . . ?
C27 C28 H28C 109.5 . . ?
H28A C28 H28C 109.5 . . ?
H28B C28 H28C 109.5 . . ?
C26 C29 C31 121.0(3) . . ?
C26 C29 C30 120.8(4) . . ?
C31 C29 C30 118.1(3) . . ?
C29 C30 N1 113.9(3) . . ?
C29 C30 H30A 108.8 . . ?
N1 C30 H30A 108.8 . . ?
C29 C30 H30B 108.8 . . ?
N1 C30 H30B 108.8 . . ?
H30A C30 H30B 107.7 . . ?
C34 C31 C29 119.2(3) . . ?
C34 C31 C32 119.6(3) . . ?
C29 C31 C32 121.0(3) . . ?
C31 C32 C33 111.1(3) . . ?
C31 C32 H32A 109.4 . . ?
C33 C32 H32A 109.4 . . ?
C31 C32 H32B 109.4 . . ?
C33 C32 H32B 109.4 . . ?
H32A C32 H32B 108.0 . . ?
C32 C33 H33A 109.5 . . ?
C32 C33 H33B 109.5 . . ?
H33A C33 H33B 109.5 . . ?
C32 C33 H33C 109.5 . . ?
H33A C33 H33C 109.5 . . ?
H33B C33 H33C 109.5 . . ?
C31 C34 C35 120.0(3) . . ?
C31 C34 C38 121.1(3) . . ?
C35 C34 C38 118.8(3) . . ?
C25 C35 C34 120.2(3) . . ?
C25 C35 C36 120.2(3) . . ?
C34 C35 C36 119.3(3) . . ?
C35 C36 C37 111.3(3) . . ?
C35 C36 H36A 109.4 . . ?
C37 C36 H36A 109.4 . . ?
C35 C36 H36B 109.4 . . ?
C37 C36 H36B 109.4 . . ?
H36A C36 H36B 108.0 . . ?
C36 C37 H37A 109.5 . . ?
C36 C37 H37B 109.5 . . ?
H37A C37 H37B 109.5 . . ?
C36 C37 H37C 109.5 . . ?
H37A C37 H37C 109.5 . . ?
H37B C37 H37C 109.5 . . ?
C34 C38 N5 113.0(3) . . ?
C34 C38 H38A 109.0 . . ?
N5 C38 H38A 109.0 . . ?
C34 C38 H38B 109.0 . . ?
N5 C38 H38B 109.0 . . ?
H38A C38 H38B 107.8 . . ?
C40 C39 N5 111.0(3) . . ?
C40 C39 H39A 109.4 . . ?
N5 C39 H39A 109.4 . . ?
C40 C39 H39B 109.4 . . ?
N5 C39 H39B 109.4 . . ?
H39A C39 H39B 108.0 . . ?
C41 C40 C45 118.9(3) . . ?
C41 C40 C39 120.5(3) . . ?
C45 C40 C39 120.6(3) . . ?
C42 C41 C40 121.0(3) . . ?
C42 C41 H41 119.5 . . ?
C40 C41 H41 119.5 . . ?
C43 C42 C41 119.2(3) . . ?
C43 C42 C46 120.1(3) . . ?
C41 C42 C46 120.7(3) . . ?
C42 C43 C44 120.6(3) . . ?
C42 C43 H43 119.7 . . ?
C44 C43 H43 119.7 . . ?
C45 C44 C43 119.8(3) . . ?
C45 C44 H44 120.1 . . ?
C43 C44 H44 120.1 . . ?
C44 C45 C40 120.4(3) . . ?
C44 C45 H45 119.8 . . ?
C40 C45 H45 119.8 . . ?
N6 C46 C42 111.3(3) . . ?
N6 C46 H46A 109.4 . . ?
C42 C46 H46A 109.4 . . ?
N6 C46 H46B 109.4 . . ?
C42 C46 H46B 109.4 . . ?
H46A C46 H46B 108.0 . . ?
C48 C47 N6 110.8(3) . . ?
C48 C47 H47A 109.5 . . ?
N6 C47 H47A 109.5 . . ?
C48 C47 H47B 109.5 . . ?
N6 C47 H47B 109.5 . . ?
H47A C47 H47B 108.1 . . ?
C49 C48 C52 120.8(3) . . ?
C49 C48 C47 120.7(3) . . ?
C52 C48 C47 118.3(3) . . ?
C48 C49 C14 118.4(3) . . ?
C48 C49 C50 120.9(3) . . ?
C14 C49 C50 120.7(3) . . ?
C49 C50 C51 113.1(3) . . ?
C49 C50 H50A 109.0 . . ?
C51 C50 H50A 109.0 . . ?
C49 C50 H50B 109.0 . . ?
C51 C50 H50B 109.0 . . ?
H50A C50 H50B 107.8 . . ?
C50 C51 H51A 109.5 . . ?
C50 C51 H51B 109.5 . . ?
H51A C51 H51B 109.5 . . ?
C50 C51 H51C 109.5 . . ?
H51A C51 H51C 109.5 . . ?
H51B C51 H51C 109.5 . . ?
C10 C52 C48 119.5(3) . . ?
C10 C52 C53 120.1(3) . . ?
C48 C52 C53 120.4(3) . . ?
C52 C53 C54 112.7(3) . . ?
C52 C53 H53A 109.1 . . ?
C54 C53 H53A 109.1 . . ?
C52 C53 H53B 109.1 . . ?
C54 C53 H53B 109.1 . . ?
H53A C53 H53B 107.8 . . ?
C53 C54 H54A 109.5 . . ?
C53 C54 H54B 109.5 . . ?
H54A C54 H54B 109.5 . . ?
C53 C54 H54C 109.5 . . ?
H54A C54 H54C 109.5 . . ?
H54B C54 H54C 109.5 . . ?
O12 S1 O14 109.91(17) . . ?
O12 S1 O11 110.38(18) . . ?
O14 S1 O11 108.81(19) . . ?
O12 S1 O13 109.62(16) . . ?
O14 S1 O13 109.93(17) . . ?
O11 S1 O13 108.16(16) . . ?
O23 S2 O24 110.50(15) . . ?
O23 S2 O21 109.14(14) . . ?
O24 S2 O21 110.17(14) . . ?
O23 S2 O22 109.54(14) . . ?
O24 S2 O22 108.49(14) . . ?
O21 S2 O22 108.98(14) . . ?
O341 S31 O331 107.6(3) . . ?
O341 S31 O321 108.4(3) . . ?
O331 S31 O321 114.9(3) . . ?
O341 S31 O311 113.1(4) . . ?
O331 S31 O311 106.5(4) . . ?
O321 S31 O311 106.4(5) . . ?
O342 S32 O332 109.9(5) . . ?
O342 S32 O322 110.8(4) . . ?
O332 S32 O322 109.3(6) . . ?
O342 S32 O312 114.1(7) . . ?
O332 S32 O312 107.4(8) . . ?
O322 S32 O312 105.1(8) . . ?

loop_
_geom_bond_atom_site_label_1
_geom_bond_atom_site_label_2
_geom_bond_distance
_geom_bond_site_symmetry_2
_geom_bond_publ_flag
N1 C1 1.485(6) . ?
N1 C30 1.518(4) . ?
N1 H1A 0.9200 . ?
N1 H1B 0.9200 . ?
N2 C9 1.515(4) . ?
N2 C8 1.517(4) . ?
N2 H2A 0.9200 . ?
N2 H2B 0.9200 . ?
N3 C16 1.478(4) . ?
N3 C15 1.512(5) . ?
N3 H3A 0.9200 . ?
N3 H3B 0.9200 . ?
N4 C23 1.493(5) . ?
N4 C24 1.517(5) . ?
N4 H4A 0.9200 . ?
N4 H4B 0.9200 . ?
N5 C39 1.503(4) . ?
N5 C38 1.512(4) . ?
N5 H5A 0.9200 . ?
N5 H5B 0.9200 . ?
N6 C46 1.485(4) . ?
N6 C47 1.521(4) . ?
N6 H6A 0.9200 . ?
N6 H6B 0.9200 . ?
C1 C2 1.518(5) . ?
C1 H1C 0.9900 . ?
C1 H1D 0.9900 . ?
C2 C3 1.391(5) . ?
C2 C7 1.400(6) . ?
C3 C4 1.393(5) . ?
C3 H3 0.9500 . ?
C4 C5 1.382(6) . ?
C4 H4 0.9500 . ?
C5 C6 1.398(5) . ?
C5 H5 0.9500 . ?
C6 C7 1.390(5) . ?
C6 C8 1.506(6) . ?
C7 H7 0.9500 . ?
C8 H8A 0.9900 . ?
C8 H8B 0.9900 . ?
C9 C10 1.513(5) . ?
C9 H9A 0.9900 . ?
C9 H9B 0.9900 . ?
C10 C11 1.401(5) . ?
C10 C52 1.404(4) . ?
C11 C14 1.399(5) . ?
C11 C12 1.526(5) . ?
C12 C13 1.520(5) . ?
C12 H12A 0.9900 . ?
C12 H12B 0.9900 . ?
C13 H13A 0.9800 . ?
C13 H13B 0.9800 . ?
C13 H13C 0.9800 . ?
C14 C49 1.410(5) . ?
C14 C15 1.517(5) . ?
C15 H15A 0.9900 . ?
C15 H15B 0.9900 . ?
C16 C17 1.507(6) . ?
C16 H16A 0.9900 . ?
C16 H16B 0.9900 . ?
C17 C18 1.381(5) . ?
C17 C22 1.406(5) . ?
C18 C19 1.373(6) . ?
C18 H18 0.9500 . ?
C19 C20 1.394(6) . ?
C19 H19 0.9500 . ?
C20 C21 1.390(5) . ?
C20 H20 0.9500 . ?
C21 C22 1.382(5) . ?
C21 C23 1.516(5) . ?
C22 H22 0.9500 . ?
C23 H23A 0.9900 . ?
C23 H23B 0.9900 . ?
C24 C25 1.514(5) . ?
C24 H24A 0.9900 . ?
C24 H24B 0.9900 . ?
C25 C35 1.405(4) . ?
C25 C26 1.410(4) . ?
C26 C29 1.398(5) . ?
C26 C27 1.517(5) . ?
C27 C28 1.537(6) . ?
C27 H27A 0.9900 . ?
C27 H27B 0.9900 . ?
C28 H28A 0.9800 . ?
C28 H28B 0.9800 . ?
C28 H28C 0.9800 . ?
C29 C31 1.412(5) . ?
C29 C30 1.511(4) . ?
C30 H30A 0.9900 . ?
C30 H30B 0.9900 . ?
C31 C34 1.410(4) . ?
C31 C32 1.521(5) . ?
C32 C33 1.538(5) . ?
C32 H32A 0.9900 . ?
C32 H32B 0.9900 . ?
C33 H33A 0.9800 . ?
C33 H33B 0.9800 . ?
C33 H33C 0.9800 . ?
C34 C35 1.412(4) . ?
C34 C38 1.502(5) . ?
C35 C36 1.516(4) . ?
C36 C37 1.542(5) . ?
C36 H36A 0.9900 . ?
C36 H36B 0.9900 . ?
C37 H37A 0.9800 . ?
C37 H37B 0.9800 . ?
C37 H37C 0.9800 . ?
C38 H38A 0.9900 . ?
C38 H38B 0.9900 . ?
C39 C40 1.502(5) . ?
C39 H39A 0.9900 . ?
C39 H39B 0.9900 . ?
C40 C41 1.389(4) . ?
C40 C45 1.400(5) . ?
C41 C42 1.388(5) . ?
C41 H41 0.9500 . ?
C42 C43 1.386(5) . ?
C42 C46 1.507(4) . ?
C43 C44 1.389(5) . ?
C43 H43 0.9500 . ?
C44 C45 1.381(6) . ?
C44 H44 0.9500 . ?
C45 H45 0.9500 . ?
C46 H46A 0.9900 . ?
C46 H46B 0.9900 . ?
C47 C48 1.508(4) . ?
C47 H47A 0.9900 . ?
C47 H47B 0.9900 . ?
C48 C49 1.406(4) . ?
C48 C52 1.413(4) . ?
C49 C50 1.509(5) . ?
C50 C51 1.529(5) . ?
C50 H50A 0.9900 . ?
C50 H50B 0.9900 . ?
C51 H51A 0.9800 . ?
C51 H51B 0.9800 . ?
C51 H51C 0.9800 . ?
C52 C53 1.518(4) . ?
C53 C54 1.522(5) . ?
C53 H53A 0.9900 . ?
C53 H53B 0.9900 . ?
C54 H54A 0.9800 . ?
C54 H54B 0.9800 . ?
C54 H54C 0.9800 . ?
S1 O12 1.460(2) . ?
S1 O14 1.463(3) . ?
S1 O11 1.463(3) . ?
S1 O13 1.468(3) . ?
S2 O23 1.471(2) . ?
S2 O24 1.475(2) . ?
S2 O21 1.477(2) . ?
S2 O22 1.484(2) . ?
S31 O341 1.493(4) . ?
S31 O331 1.504(4) . ?
S31 O321 1.504(4) . ?
S31 O311 1.530(4) . ?
S32 O342 1.518(4) . ?
S32 O332 1.522(5) . ?
S32 O322 1.534(4) . ?
S32 O312 1.535(5) . ?
OW11 OW12 1.426(16) . ?
OW18 OW18 1.39(2) 2_776 ?
OW21 OW22 1.731(12) . ?
OW23 OW23 1.329(15) 2_665 ?
